data_1521956
loop_
_publ_author_name
'Sologub, O.L.'
'Salamakha, P.S.'
'Godart, C.'

_publ_section_title
;
 Formation, crystal structure and magnetism of ternary compounds Ce5 M Ge2
 (M = Co, Ni, Ru, Rh, Pd, Ir, Pt)
;
_journal_name_full 'Journal of Alloys Compd.'
_journal_page_first 31
_journal_page_last 39
_journal_volume 307
_journal_year 2000
_chemical_formula_sum 'Ce5 Ge2.19 Ni0.81'
_chemical_name_systematic 'Ce5 (Ni0.81 Ge1.19) Ge'
_space_group_IT_number 140
_symmetry_space_group_name_Hall '-I 4 2c'
_symmetry_space_group_name_H-M 'I 4/m c m'
_cell_angle_alpha 90
_cell_angle_beta 90
_cell_angle_gamma 90
_cell_formula_units_Z 4
_cell_length_a 7.861
_cell_length_b 7.861
_cell_length_c 13.858
_cell_volume 856.360
_citation_journal_id_ASTM JALCEU
_cod_data_source_file Sologub_JALCEU_2000_1395.cif
_cod_data_source_block Ce5Ge2.19Ni0.81
_cod_original_cell_volume 856.3596
_cod_database_code 1521956

loop_
_symmetry_equiv_pos_as_xyz
x,y,z
-y,x,z
-x,-y,z
y,-x,z
x,-y,-z+1/2
y,x,-z+1/2
-x,y,-z+1/2
-y,-x,-z+1/2
-x,-y,-z
y,-x,-z
x,y,-z
-y,x,-z
-x,y,z-1/2
-y,-x,z-1/2
x,-y,z-1/2
y,x,z-1/2
x+1/2,y+1/2,z+1/2
-y+1/2,x+1/2,z+1/2
-x+1/2,-y+1/2,z+1/2
y+1/2,-x+1/2,z+1/2
x+1/2,-y+1/2,-z+1
y+1/2,x+1/2,-z+1
-x+1/2,y+1/2,-z+1
-y+1/2,-x+1/2,-z+1
-x+1/2,-y+1/2,-z+1/2
y+1/2,-x+1/2,-z+1/2
x+1/2,y+1/2,-z+1/2
-y+1/2,x+1/2,-z+1/2
-x+1/2,y+1/2,z
-y+1/2,-x+1/2,z
x+1/2,-y+1/2,z
y+1/2,x+1/2,z

loop_
_atom_site_label
_atom_site_type_symbol
_atom_site_fract_x
_atom_site_fract_y
_atom_site_fract_z
_atom_site_occupancy
_atom_site_U_iso_or_equiv
Ge1 Ge 0 0 0.25 1 0.0
Ge2 Ge 0.6175 0.1175 0 0.595 0.0
Ce2 Ce 0.1701 0.6701 0.1462 1 0.0
Ni1 Ni 0.6175 0.1175 0 0.405 0.0
Ce1 Ce 0 0 0 1 0.0
